data_2230709
loop_
_publ_author_name
'Abedi, Anita'
'Rezaei, Forugh'

_publ_section_title
;
 <i>catena</i>-Poly[[(2,2'-dimethyl-4,4'-bi-1,3-thiazole-\k^2^<i>N</i>,<i>N</i>')cadmium]-di-\m-bromido]
;
_journal_coeditor_code HY2437
_journal_issue 7
_journal_name_full 'Acta Crystallographica Section E'
_journal_page_first m886
_journal_paper_doi 10.1107/S1600536811020861
_journal_volume 67
_journal_year 2011
_chemical_formula_iupac '[Cd Br2 (C8 H8 N2 S2)]'
_chemical_formula_moiety 'C8 H8 Br2 Cd1 N2 S2'
_chemical_formula_sum 'C8 H8 Br2 Cd N2 S2'
_chemical_formula_weight 468.51
_chemical_name_systematic
;
<i>catena</i>-Poly[[(2,2'-dimethyl-4,4'-bi-1,3-thiazole-
\k^2^<i>N</i>,<i>N</i>')cadmium]-di-\m-bromido]
;
_space_group_IT_number 2
_symmetry_cell_setting triclinic
_symmetry_space_group_name_Hall '-P 1'
_symmetry_space_group_name_H-M 'P -1'
_atom_sites_solution_hydrogens geom
_atom_sites_solution_primary direct
_atom_sites_solution_secondary difmap
_audit_creation_method SHELXL-97
_cell_angle_alpha 112.714(9)
_cell_angle_beta 104.149(11)
_cell_angle_gamma 92.680(10)
_cell_formula_units_Z 2
_cell_length_a 7.1936(10)
_cell_length_b 9.5775(11)
_cell_length_c 10.4218(14)
_cell_measurement_reflns_used 7003
_cell_measurement_temperature 298(2)
_cell_measurement_theta_max 29.17
_cell_measurement_theta_min 2.21
_cell_volume 634.20(16)
_computing_cell_refinement 'SAINT (Bruker, 2007)'
_computing_data_collection 'SMART (Bruker, 2007)'
_computing_data_reduction 'SAINT (Bruker, 2007)'
_computing_molecular_graphics 'ORTEP-3 (Farrugia, 1997)'
_computing_publication_material 'WinGX (Farrugia, 1999)'
_computing_structure_refinement 'SHELXTL (Sheldrick, 2008)'
_computing_structure_solution 'SHELXTL (Sheldrick, 2008)'
_diffrn_ambient_temperature 298(2)
_diffrn_measured_fraction_theta_full 0.993
_diffrn_measured_fraction_theta_max 0.993
_diffrn_measurement_device_type 'Bruker APEX CCD'
_diffrn_measurement_method '\f and \w'
_diffrn_radiation_monochromator graphite
_diffrn_radiation_source 'fine-focus sealed tube'
_diffrn_radiation_type MoK\a
_diffrn_radiation_wavelength 0.71073
_diffrn_reflns_av_R_equivalents 0.1595
_diffrn_reflns_av_sigmaI/netI 0.1076
_diffrn_reflns_limit_h_max 9
_diffrn_reflns_limit_h_min -9
_diffrn_reflns_limit_k_max 12
_diffrn_reflns_limit_k_min -13
_diffrn_reflns_limit_l_max 14
_diffrn_reflns_limit_l_min -14
_diffrn_reflns_number 7003
_diffrn_reflns_theta_full 29.17
_diffrn_reflns_theta_max 29.17
_diffrn_reflns_theta_min 2.21
_exptl_absorpt_coefficient_mu 8.319
_exptl_absorpt_correction_T_max 0.340
_exptl_absorpt_correction_T_min 0.180
_exptl_absorpt_correction_type multi-scan
_exptl_absorpt_process_details '(SADABS; Sheldrick, 1996)'
_exptl_crystal_colour Colorless
_exptl_crystal_density_diffrn 2.454
_exptl_crystal_density_method 'not measured'
_exptl_crystal_description Block
_exptl_crystal_F_000 440
_exptl_crystal_size_max 0.28
_exptl_crystal_size_mid 0.18
_exptl_crystal_size_min 0.13
_refine_diff_density_max 2.218
_refine_diff_density_min -4.781
_refine_ls_extinction_method none
_refine_ls_goodness_of_fit_ref 1.053
_refine_ls_hydrogen_treatment constr
_refine_ls_matrix_type full
_refine_ls_number_parameters 136
_refine_ls_number_reflns 3400
_refine_ls_number_restraints 0
_refine_ls_restrained_S_all 1.053
_refine_ls_R_factor_all 0.1010
_refine_ls_R_factor_gt 0.0812
_refine_ls_shift/su_max 0.005
_refine_ls_shift/su_mean 0.000
_refine_ls_structure_factor_coef Fsqd
_refine_ls_weighting_details 'calc w=1/[\s^2^(Fo^2^)+(0.1490P)^2^] where P=(Fo^2^+2Fc^2^)/3'
_refine_ls_weighting_scheme calc
_refine_ls_wR_factor_gt 0.2145
_refine_ls_wR_factor_ref 0.2320
_reflns_number_gt 2495
_reflns_number_total 3400
_reflns_threshold_expression I>2\s(I)
_cod_data_source_file hy2437.cif
_cod_data_source_block I
_cod_original_formula_sum 'C8 H8 Br2 Cd1 N2 S2'
_cod_database_code 2230709
_cod_database_fobs_code 2230709

loop_
_symmetry_equiv_pos_as_xyz
'x, y, z'
'-x, -y, -z'

loop_
_atom_site_type_symbol
_atom_site_label
_atom_site_fract_x
_atom_site_fract_y
_atom_site_fract_z
_atom_site_U_iso_or_equiv
_atom_site_adp_type
_atom_site_calc_flag
_atom_site_refinement_flags
_atom_site_occupancy
_atom_site_symmetry_multiplicity
_atom_site_disorder_assembly
_atom_site_disorder_group
C C1 0.2848(18) 0.4579(13) 0.0750(12) 0.050(3) Uani d . 1 1 . .
H H1A 0.1742 0.3946 0.0710 0.060 Uiso calc R 1 1 . .
H H1B 0.4015 0.4317 0.1221 0.060 Uiso calc R 1 1 . .
H H1C 0.2854 0.4415 -0.0218 0.060 Uiso calc R 1 1 . .
C C2 0.2745(13) 0.6214(11) 0.1579(9) 0.0338(18) Uani d . 1 1 . .
C C3 0.2515(14) 0.8908(11) 0.2347(10) 0.0362(19) Uani d . 1 1 . .
H H3 0.2437 0.9918 0.2478 0.043 Uiso calc R 1 1 . .
C C4 0.2597(11) 0.8389(10) 0.3383(9) 0.0277(16) Uani d . 1 1 . .
C C5 0.2502(11) 0.9274(9) 0.4849(9) 0.0262(15) Uani d . 1 1 . .
C C6 0.2499(13) 1.0824(10) 0.5464(10) 0.0342(18) Uani d . 1 1 . .
H H6 0.2571 1.1478 0.5004 0.041 Uiso calc R 1 1 . .
C C7 0.2327(13) 0.9521(11) 0.7021(10) 0.0332(18) Uani d . 1 1 . .
C C8 0.220(2) 0.9124(16) 0.8265(12) 0.057(3) Uani d . 1 1 . .
H H8C 0.2207 0.8045 0.7987 0.068 Uiso calc R 1 1 . .
H H8B 0.1028 0.9388 0.8511 0.068 Uiso calc R 1 1 . .
H H8A 0.3300 0.9686 0.9089 0.068 Uiso calc R 1 1 . .
N N1 0.2720(11) 0.6838(9) 0.2955(8) 0.0298(14) Uani d . 1 1 . .
N N2 0.2379(10) 0.8540(8) 0.5760(8) 0.0282(14) Uani d . 1 1 . .
Cd Cd1 0.24677(9) 0.58678(7) 0.47579(7) 0.0302(2) Uani d . 1 1 . .
Br Br1 0.36362(13) 0.31498(11) 0.34631(11) 0.0364(3) Uani d . 1 1 . .
Br Br2 0.14395(13) 0.49070(11) 0.67291(10) 0.0353(3) Uani d . 1 1 . .
S S1 0.2574(4) 0.7476(3) 0.0763(2) 0.0420(6) Uani d . 1 1 . .
S S2 0.2347(4) 1.1375(3) 0.7182(2) 0.0364(5) Uani d . 1 1 . .

loop_
_atom_site_aniso_label
_atom_site_aniso_U_11
_atom_site_aniso_U_22
_atom_site_aniso_U_33
_atom_site_aniso_U_12
_atom_site_aniso_U_13
_atom_site_aniso_U_23
C1 0.056(6) 0.038(5) 0.047(6) 0.009(5) 0.019(5) 0.007(4)
C2 0.034(4) 0.035(5) 0.030(4) 0.007(4) 0.009(3) 0.011(3)
C3 0.041(5) 0.032(5) 0.038(4) 0.009(4) 0.013(4) 0.016(4)
C4 0.023(4) 0.033(4) 0.031(4) 0.010(3) 0.012(3) 0.014(3)
C5 0.022(4) 0.021(4) 0.036(4) 0.005(3) 0.008(3) 0.012(3)
C6 0.035(5) 0.026(4) 0.045(5) 0.007(3) 0.016(4) 0.016(4)
C7 0.032(4) 0.030(4) 0.039(4) 0.007(3) 0.011(3) 0.014(4)
C8 0.084(9) 0.059(7) 0.037(5) 0.032(7) 0.026(5) 0.021(5)
N1 0.031(4) 0.031(4) 0.031(3) 0.004(3) 0.013(3) 0.013(3)
N2 0.025(3) 0.028(3) 0.035(3) 0.011(3) 0.011(3) 0.014(3)
Cd1 0.0309(4) 0.0278(4) 0.0387(4) 0.0106(2) 0.0152(3) 0.0168(3)
Br1 0.0350(5) 0.0295(5) 0.0480(5) 0.0114(4) 0.0154(4) 0.0163(4)
Br2 0.0306(5) 0.0426(6) 0.0383(5) 0.0062(4) 0.0109(4) 0.0220(4)
S1 0.0533(15) 0.0470(14) 0.0313(11) 0.0098(11) 0.0142(10) 0.0205(10)
S2 0.0375(12) 0.0300(11) 0.0378(11) 0.0091(9) 0.0129(9) 0.0082(9)

loop_
_atom_type_symbol
_atom_type_description
_atom_type_scat_dispersion_real
_atom_type_scat_dispersion_imag
_atom_type_scat_source
C C 0.0033 0.0016 'International Tables Vol C Tables 4.2.6.8 and 6.1.1.4'
H H 0.0000 0.0000 'International Tables Vol C Tables 4.2.6.8 and 6.1.1.4'
N N 0.0061 0.0033 'International Tables Vol C Tables 4.2.6.8 and 6.1.1.4'
O O 0.0106 0.0060 'International Tables Vol C Tables 4.2.6.8 and 6.1.1.4'
Cd Cd -0.8075 1.2024 'International Tables Vol C Tables 4.2.6.8 and 6.1.1.4'
Br Br -0.2901 2.4595 'International Tables Vol C Tables 4.2.6.8 and 6.1.1.4'
S S 0.1246 0.1234 'International Tables Vol C Tables 4.2.6.8 and 6.1.1.4'

loop_
_geom_angle_atom_site_label_1
_geom_angle_atom_site_label_2
_geom_angle_atom_site_label_3
_geom_angle_site_symmetry_1
_geom_angle_site_symmetry_3
_geom_angle
_geom_angle_publ_flag
C2 C1 H1A . . 109.5 ?
C2 C1 H1B . . 109.5 ?
H1A C1 H1B . . 109.5 ?
C2 C1 H1C . . 109.5 ?
H1A C1 H1C . . 109.5 ?
H1B C1 H1C . . 109.5 ?
N1 C2 C1 . . 125.4(9) ?
N1 C2 S1 . . 113.9(7) ?
C1 C2 S1 . . 120.7(7) ?
C4 C3 S1 . . 111.2(7) ?
C4 C3 H3 . . 124.4 ?
S1 C3 H3 . . 124.4 ?
C3 C4 N1 . . 114.9(7) ?
C3 C4 C5 . . 126.3(8) ?
N1 C4 C5 . . 118.8(7) ?
C6 C5 N2 . . 114.2(8) ?
C6 C5 C4 . . 125.9(8) ?
N2 C5 C4 . . 120.0(7) ?
C5 C6 S2 . . 110.2(7) ?
C5 C6 H6 . . 124.9 ?
S2 C6 H6 . . 124.9 ?
N2 C7 C8 . . 124.8(9) ?
N2 C7 S2 . . 114.6(7) ?
C8 C7 S2 . . 120.6(7) ?
C7 C8 H8C . . 109.5 ?
C7 C8 H8B . . 109.5 ?
H8C C8 H8B . . 109.5 ?
C7 C8 H8A . . 109.5 ?
H8C C8 H8A . . 109.5 ?
H8B C8 H8A . . 109.5 ?
C2 N1 C4 . . 110.3(8) ?
C2 N1 Cd1 . . 135.3(7) ?
C4 N1 Cd1 . . 114.0(5) ?
C7 N2 C5 . . 110.7(8) ?
C7 N2 Cd1 . . 134.0(6) ?
C5 N2 Cd1 . . 115.2(5) ?
N2 Cd1 N1 . . 71.9(2) ?
N2 Cd1 Br1 . . 161.12(17) ?
N1 Cd1 Br1 . . 96.12(18) ?
N2 Cd1 Br2 . 2_566 94.19(17) ?
N1 Cd1 Br2 . 2_566 84.58(18) ?
Br1 Cd1 Br2 . 2_566 99.26(4) ?
N2 Cd1 Br2 . . 103.26(18) ?
N1 Cd1 Br2 . . 168.62(18) ?
Br1 Cd1 Br2 . . 91.01(4) ?
Br2 Cd1 Br2 2_566 . 85.52(3) ?
N2 Cd1 Br1 . 2_666 82.02(17) ?
N1 Cd1 Br1 . 2_666 98.39(18) ?
Br1 Cd1 Br1 . 2_666 85.48(4) ?
Br2 Cd1 Br1 2_566 2_666 174.15(3) ?
Br2 Cd1 Br1 . 2_666 90.99(3) ?
Cd1 Br1 Cd1 . 2_666 94.52(4) ?
Cd1 Br2 Cd1 2_566 . 94.48(3) ?
C3 S1 C2 . . 89.8(4) ?
C6 S2 C7 . . 90.3(4) ?

loop_
_geom_bond_atom_site_label_1
_geom_bond_atom_site_label_2
_geom_bond_site_symmetry_2
_geom_bond_distance
_geom_bond_publ_flag
C1 C2 . 1.484(14) ?
C1 H1A . 0.9600 ?
C1 H1B . 0.9600 ?
C1 H1C . 0.9600 ?
C2 N1 . 1.329(11) ?
C2 S1 . 1.719(10) ?
C3 C4 . 1.343(13) ?
C3 S1 . 1.703(9) ?
C3 H3 . 0.9300 ?
C4 N1 . 1.390(11) ?
C4 C5 . 1.454(11) ?
C5 C6 . 1.372(12) ?
C5 N2 . 1.397(11) ?
C6 S2 . 1.693(10) ?
C6 H6 . 0.9300 ?
C7 N2 . 1.298(11) ?
C7 C8 . 1.505(14) ?
C7 S2 . 1.717(10) ?
C8 H8C . 0.9600 ?
C8 H8B . 0.9600 ?
C8 H8A . 0.9600 ?
Cd1 N1 . 2.435(7) y
Cd1 N2 . 2.372(7) y
Cd1 Br1 . 2.7112(11) y
Cd1 Br2 2_566 2.7640(12) y
Cd1 Br1 2_666 2.8362(12) y
Cd1 Br2 . 2.7845(12) y

loop_
_geom_hbond_atom_site_label_D
_geom_hbond_atom_site_label_H
_geom_hbond_atom_site_label_A
_geom_hbond_site_symmetry_A
_geom_hbond_distance_DH
_geom_hbond_distance_HA
_geom_hbond_distance_DA
_geom_hbond_angle_DHA
_geom_hbond_publ_flag
C3 H3 Br1 1_565 0.93 2.87 3.754(11) 159 yes
C6 H6 Br1 1_565 0.93 2.86 3.772(10) 166 yes
C8 H8C Br2 . 0.96 2.74 3.681(16) 167 yes

loop_
_geom_torsion_atom_site_label_1
_geom_torsion_atom_site_label_2
_geom_torsion_atom_site_label_3
_geom_torsion_atom_site_label_4
_geom_torsion_site_symmetry_1
_geom_torsion_site_symmetry_2
_geom_torsion_site_symmetry_3
_geom_torsion_site_symmetry_4
_geom_torsion
_geom_torsion_publ_flag
S1 C3 C4 N1 . . . . 0.4(10) ?
S1 C3 C4 C5 . . . . -177.4(7) ?
C3 C4 C5 C6 . . . . -6.7(14) ?
N1 C4 C5 C6 . . . . 175.7(8) ?
C3 C4 C5 N2 . . . . 172.6(8) ?
N1 C4 C5 N2 . . . . -5.1(11) ?
N2 C5 C6 S2 . . . . 0.1(9) ?
C4 C5 C6 S2 . . . . 179.4(7) ?
C1 C2 N1 C4 . . . . -179.4(9) ?
S1 C2 N1 C4 . . . . -1.2(10) ?
C1 C2 N1 Cd1 . . . . -8.0(15) ?
S1 C2 N1 Cd1 . . . . 170.3(5) ?
C3 C4 N1 C2 . . . . 0.5(11) ?
C5 C4 N1 C2 . . . . 178.5(7) ?
C3 C4 N1 Cd1 . . . . -172.9(6) ?
C5 C4 N1 Cd1 . . . . 5.0(9) ?
C8 C7 N2 C5 . . . . -179.7(10) ?
S2 C7 N2 C5 . . . . 1.9(10) ?
C8 C7 N2 Cd1 . . . . -3.4(15) ?
S2 C7 N2 Cd1 . . . . 178.2(4) ?
C6 C5 N2 C7 . . . . -1.3(10) ?
C4 C5 N2 C7 . . . . 179.4(7) ?
C6 C5 N2 Cd1 . . . . -178.4(6) ?
C4 C5 N2 Cd1 . . . . 2.3(9) ?
C7 N2 Cd1 N1 . . . . -176.0(9) ?
C5 N2 Cd1 N1 . . . . 0.2(5) ?
C7 N2 Cd1 Br1 . . . . -123.4(8) ?
C5 N2 Cd1 Br1 . . . . 52.8(9) ?
C7 N2 Cd1 Br2 . . . 2_566 101.1(8) ?
C5 N2 Cd1 Br2 . . . 2_566 -82.7(5) ?
C7 N2 Cd1 Br2 . . . . 14.8(8) ?
C5 N2 Cd1 Br2 . . . . -169.0(5) ?
C7 N2 Cd1 Br1 . . . 2_666 -74.4(8) ?
C5 N2 Cd1 Br1 . . . 2_666 101.8(5) ?
C2 N1 Cd1 N2 . . . . -174.0(9) ?
C4 N1 Cd1 N2 . . . . -2.8(5) ?
C2 N1 Cd1 Br1 . . . . 21.0(9) ?
C4 N1 Cd1 Br1 . . . . -167.8(5) ?
C2 N1 Cd1 Br2 . . . 2_566 -77.8(8) ?
C4 N1 Cd1 Br2 . . . 2_566 93.4(6) ?
C2 N1 Cd1 Br2 . . . . -107.5(11) ?
C4 N1 Cd1 Br2 . . . . 63.8(12) ?
C2 N1 Cd1 Br1 . . . 2_666 107.3(8) ?
C4 N1 Cd1 Br1 . . . 2_666 -81.5(6) ?
N2 Cd1 Br1 Cd1 . . . 2_666 48.6(6) ?
N1 Cd1 Br1 Cd1 . . . 2_666 97.98(18) ?
Br2 Cd1 Br1 Cd1 2_566 . . 2_666 -176.54(3) ?
Br2 Cd1 Br1 Cd1 . . . 2_666 -90.92(4) ?
Br1 Cd1 Br1 Cd1 2_666 . . 2_666 0.0 ?
N2 Cd1 Br2 Cd1 . . . 2_566 93.26(18) ?
N1 Cd1 Br2 Cd1 . . . 2_566 29.7(9) ?
Br1 Cd1 Br2 Cd1 . . . 2_566 -99.21(4) ?
Br2 Cd1 Br2 Cd1 2_566 . . 2_566 0.0 ?
Br1 Cd1 Br2 Cd1 2_666 . . 2_566 175.30(3) ?
C4 C3 S1 C2 . . . . -0.8(7) ?
N1 C2 S1 C3 . . . . 1.2(7) ?
C1 C2 S1 C3 . . . . 179.5(9) ?
C5 C6 S2 C7 . . . . 0.8(7) ?
N2 C7 S2 C6 . . . . -1.6(8) ?
C8 C7 S2 C6 . . . . 179.9(9) ?
